data_7228780
loop_
_publ_author_name
'Krueger, Erika L.'
'Sinha, Abhijeet S.'
'Desper, John'
'Aaker\"oy, Christer B.'

_publ_section_title
;
 Exploring binding preferences in co-crystals of conformationally flexible
 multitopic ligands
;
_journal_name_full CrystEngComm
_journal_paper_doi 10.1039/C7CE01177F
_journal_year 2017
_chemical_formula_moiety
;
(C12 H10 N4 O) (C5 H8 O4)
;
_chemical_formula_sum 'C17 H18 N4 O5'
_chemical_formula_weight 358.35
_chemical_name_systematic
;
EK-A-Glu (2-pyridyl)-CONH-NHCO-(3-pyridyl), HOOC-(CH2)3-COOH
;
_space_group_IT_number 14
_symmetry_cell_setting monoclinic
_symmetry_space_group_name_Hall '-P 2ybc'
_symmetry_space_group_name_H-M 'P 1 21/c 1'
_atom_sites_solution_hydrogens geom
_atom_sites_solution_primary direct
_atom_sites_solution_secondary difmap
_audit_creation_method SHELXL-97
_audit_update_record
;
2016-05-09 deposited with the CCDC.
2017-07-18 downloaded from the CCDC.
;
_cell_angle_alpha 90.00
_cell_angle_beta 105.047(7)
_cell_angle_gamma 90.00
_cell_formula_units_Z 4
_cell_length_a 20.694(3)
_cell_length_b 5.5714(8)
_cell_length_c 14.954(2)
_cell_measurement_reflns_used 6307
_cell_measurement_temperature 120(2)
_cell_measurement_theta_max 30.17
_cell_measurement_theta_min 3.06
_cell_volume 1665.0(4)
_computing_cell_refinement 'Bruker SAINT'
_computing_data_collection 'Bruker APEX2'
_computing_data_reduction 'Bruker SAINT'
_computing_molecular_graphics 'Bruker SHELXTL'
_computing_publication_material 'Bruker SHELXTL'
_computing_structure_refinement 'SHELXL-97 (Sheldrick, 2008)'
_computing_structure_solution 'SHELXS-97 (Sheldrick, 2008)'
_diffrn_ambient_temperature 120(2)
_diffrn_measured_fraction_theta_full 0.990
_diffrn_measured_fraction_theta_max 0.957
_diffrn_measurement_device_type 'Bruker APEX-II CCD'
_diffrn_measurement_method '\f and \w scans'
_diffrn_radiation_monochromator graphite
_diffrn_radiation_source 'fine-focus sealed tube'
_diffrn_radiation_type MoK\a
_diffrn_radiation_wavelength 0.71073
_diffrn_reflns_av_R_equivalents 0.0850
_diffrn_reflns_av_sigmaI/netI 0.0732
_diffrn_reflns_limit_h_max 30
_diffrn_reflns_limit_h_min -29
_diffrn_reflns_limit_k_max 8
_diffrn_reflns_limit_k_min -7
_diffrn_reflns_limit_l_max 21
_diffrn_reflns_limit_l_min -21
_diffrn_reflns_number 24390
_diffrn_reflns_theta_full 30.00
_diffrn_reflns_theta_max 31.51
_diffrn_reflns_theta_min 1.02
_exptl_absorpt_coefficient_mu 0.108
_exptl_absorpt_correction_T_max 0.9893
_exptl_absorpt_correction_T_min 0.9582
_exptl_absorpt_correction_type multi-scan
_exptl_absorpt_process_details SADABS
_exptl_crystal_colour colourless
_exptl_crystal_density_diffrn 1.430
_exptl_crystal_density_method 'not measured'
_exptl_crystal_description plate
_exptl_crystal_F_000 752
_exptl_crystal_size_max 0.40
_exptl_crystal_size_mid 0.22
_exptl_crystal_size_min 0.10
_refine_diff_density_max 0.531
_refine_diff_density_min -0.550
_refine_diff_density_rms 0.097
_refine_ls_extinction_method none
_refine_ls_goodness_of_fit_ref 1.216
_refine_ls_hydrogen_treatment mixed
_refine_ls_matrix_type full
_refine_ls_number_parameters 244
_refine_ls_number_reflns 5305
_refine_ls_number_restraints 0
_refine_ls_restrained_S_all 1.216
_refine_ls_R_factor_all 0.1066
_refine_ls_R_factor_gt 0.0703
_refine_ls_shift/su_max 0.001
_refine_ls_shift/su_mean 0.000
_refine_ls_structure_factor_coef Fsqd
_refine_ls_weighting_details 'calc w=1/[\s^2^(Fo^2^)+(0.1000P)^2^+0.0000P] where P=(Fo^2^+2Fc^2^)/3'
_refine_ls_weighting_scheme calc
_refine_ls_wR_factor_gt 0.1795
_refine_ls_wR_factor_ref 0.2140
_reflns_number_gt 3401
_reflns_number_total 5305
_reflns_threshold_expression >2sigma(I)
_cod_data_source_file c7ce01177f2.cif
_cod_data_source_block 23Glu
_cod_depositor_comments
;
The following automatic conversions were performed:

'_symmetry_cell_setting' value 'Monoclinic' changed to 'monoclinic'
according to
/home/data/users/saulius/crontab/automatic-downloads/rss-feeds/RSC/lib/dictionaries/cif_core.dic
dictionary named 'cif_core.dic' version 2.4.2 from 2011-04-26.

Automatic conversion script
Id: cif_fix_values 4973 2017-02-22 13:04:09Z antanas 
;
_cod_original_sg_symbol_H-M P2(1)/c
_cod_database_code 7228780

loop_
_symmetry_equiv_pos_as_xyz
'x, y, z'
'-x, y+1/2, -z+1/2'
'-x, -y, -z'
'x, -y-1/2, z-1/2'

loop_
_atom_site_label
_atom_site_type_symbol
_atom_site_fract_x
_atom_site_fract_y
_atom_site_fract_z
_atom_site_U_iso_or_equiv
_atom_site_adp_type
_atom_site_occupancy
_atom_site_symmetry_multiplicity
_atom_site_calc_flag
_atom_site_refinement_flags
N11 N 1.02838(8) 0.3480(3) 0.86541(11) 0.0276(4) Uani 1 1 d .
C12 C 0.99755(9) 0.5553(3) 0.87349(12) 0.0237(4) Uani 1 1 d .
C13 C 1.02713(10) 0.7441(3) 0.92984(13) 0.0287(4) Uani 1 1 d .
H13A H 1.0035 0.8894 0.9316 0.034 Uiso 1 1 calc R
C14 C 1.09200(10) 0.7149(4) 0.98341(14) 0.0322(4) Uani 1 1 d .
H14A H 1.1137 0.8385 1.0239 0.039 Uiso 1 1 calc R
C15 C 1.12434(9) 0.5024(4) 0.97661(13) 0.0322(4) Uani 1 1 d .
H15A H 1.1689 0.4773 1.0126 0.039 Uiso 1 1 calc R
C16 C 1.09146(10) 0.3255(4) 0.91693(14) 0.0316(4) Uani 1 1 d .
H16A H 1.1148 0.1811 0.9123 0.038 Uiso 1 1 calc R
C17 C 0.92602(9) 0.5795(3) 0.82137(12) 0.0251(4) Uani 1 1 d .
N17 N 0.89985(8) 0.3797(3) 0.77457(11) 0.0265(3) Uani 1 1 d .
H17 H 0.9257(11) 0.252(4) 0.7816(16) 0.032 Uiso 1 1 d .
O17 O 0.89429(7) 0.7639(2) 0.82451(10) 0.0297(3) Uani 1 1 d .
N21 N 0.62687(8) 0.3015(3) 0.62091(11) 0.0267(3) Uani 1 1 d .
C22 C 0.69267(9) 0.3261(3) 0.65714(13) 0.0260(4) Uani 1 1 d .
H22A H 0.7087 0.4687 0.6903 0.031 Uiso 1 1 calc R
C23 C 0.73863(9) 0.1518(3) 0.64829(12) 0.0248(4) Uani 1 1 d .
C24 C 0.71500(9) -0.0554(3) 0.59927(13) 0.0272(4) Uani 1 1 d .
H24A H 0.7452 -0.1778 0.5921 0.033 Uiso 1 1 calc R
C25 C 0.64714(10) -0.0821(4) 0.56094(13) 0.0290(4) Uani 1 1 d .
H25A H 0.6297 -0.2219 0.5267 0.035 Uiso 1 1 calc R
C26 C 0.60526(9) 0.1002(4) 0.57384(13) 0.0279(4) Uani 1 1 d .
H26A H 0.5585 0.0817 0.5478 0.033 Uiso 1 1 calc R
C27 C 0.80967(9) 0.1781(3) 0.69430(12) 0.0257(4) Uani 1 1 d .
H27A H 0.8388 0.0445 0.6984 0.031 Uiso 1 1 calc R
N27 N 0.83294(7) 0.3802(3) 0.72910(11) 0.0273(4) Uani 1 1 d .
C31 C 0.47895(9) 0.5516(3) 0.63059(12) 0.0254(4) Uani 1 1 d .
O31 O 0.54145(7) 0.6288(3) 0.65589(10) 0.0307(3) Uani 1 1 d .
H31 H 0.5683(12) 0.509(4) 0.6433(16) 0.037 Uiso 1 1 d .
O32 O 0.46271(7) 0.3665(3) 0.58837(10) 0.0339(4) Uani 1 1 d .
C32 C 0.43216(9) 0.7182(3) 0.66152(14) 0.0287(4) Uani 1 1 d .
H32A H 0.4402 0.8835 0.6426 0.034 Uiso 1 1 calc R
H32B H 0.4431 0.7154 0.7300 0.034 Uiso 1 1 calc R
C33 C 0.35834(9) 0.6612(3) 0.62388(14) 0.0278(4) Uani 1 1 d .
H33A H 0.3484 0.6442 0.5558 0.033 Uiso 1 1 calc R
H33B H 0.3318 0.7978 0.6373 0.033 Uiso 1 1 calc R
C34 C 0.33641(9) 0.4337(3) 0.66398(12) 0.0254(4) Uani 1 1 d .
H34A H 0.3581 0.2936 0.6432 0.030 Uiso 1 1 calc R
H34B H 0.3517 0.4406 0.7324 0.030 Uiso 1 1 calc R
C35 C 0.26237(9) 0.3999(4) 0.63570(13) 0.0285(4) Uani 1 1 d .
O35 O 0.24136(7) 0.2454(3) 0.68906(10) 0.0338(4) Uani 1 1 d .
H35 H 0.1983(13) 0.241(4) 0.6731(18) 0.041 Uiso 1 1 d .
O36 O 0.22497(8) 0.4945(4) 0.57070(15) 0.0720(7) Uani 1 1 d .

loop_
_atom_site_aniso_label
_atom_site_aniso_U_11
_atom_site_aniso_U_22
_atom_site_aniso_U_33
_atom_site_aniso_U_23
_atom_site_aniso_U_13
_atom_site_aniso_U_12
N11 0.0236(8) 0.0294(9) 0.0320(8) 0.0008(6) 0.0109(6) 0.0009(6)
C12 0.0231(8) 0.0264(9) 0.0242(8) 0.0005(7) 0.0109(7) 0.0006(7)
C13 0.0299(9) 0.0277(10) 0.0294(9) -0.0011(7) 0.0096(8) -0.0012(8)
C14 0.0323(10) 0.0369(11) 0.0275(10) 0.0004(8) 0.0079(8) -0.0083(9)
C15 0.0242(9) 0.0437(12) 0.0297(10) 0.0074(8) 0.0086(7) -0.0019(8)
C16 0.0267(9) 0.0332(11) 0.0370(11) 0.0048(8) 0.0123(8) 0.0027(8)
C17 0.0265(9) 0.0285(10) 0.0234(8) 0.0007(7) 0.0119(7) 0.0000(7)
N17 0.0214(7) 0.0290(9) 0.0296(8) -0.0024(6) 0.0077(6) 0.0034(6)
O17 0.0279(7) 0.0280(7) 0.0343(8) -0.0008(5) 0.0103(6) 0.0032(6)
N21 0.0254(8) 0.0293(8) 0.0274(8) 0.0027(6) 0.0103(6) -0.0022(6)
C22 0.0267(9) 0.0273(9) 0.0256(9) 0.0000(7) 0.0096(7) -0.0016(7)
C23 0.0256(9) 0.0274(9) 0.0234(8) 0.0015(7) 0.0099(7) -0.0027(7)
C24 0.0318(10) 0.0268(9) 0.0262(9) -0.0004(7) 0.0133(7) -0.0017(8)
C25 0.0331(10) 0.0299(10) 0.0261(9) -0.0007(7) 0.0114(8) -0.0072(8)
C26 0.0277(9) 0.0322(10) 0.0249(9) 0.0020(7) 0.0091(7) -0.0076(8)
C27 0.0259(9) 0.0300(10) 0.0240(8) -0.0005(7) 0.0113(7) 0.0022(7)
N27 0.0226(7) 0.0334(9) 0.0270(8) -0.0020(6) 0.0079(6) -0.0005(6)
C31 0.0258(9) 0.0289(9) 0.0229(8) 0.0011(7) 0.0088(7) -0.0042(8)
O31 0.0252(7) 0.0315(8) 0.0372(8) -0.0020(6) 0.0111(6) -0.0038(6)
O32 0.0284(7) 0.0365(8) 0.0389(8) -0.0105(6) 0.0124(6) -0.0040(6)
C32 0.0294(10) 0.0279(10) 0.0317(10) -0.0030(7) 0.0129(8) -0.0028(8)
C33 0.0261(9) 0.0286(10) 0.0309(9) 0.0045(7) 0.0113(7) 0.0000(8)
C34 0.0239(8) 0.0297(10) 0.0244(8) 0.0031(7) 0.0098(7) 0.0003(7)
C35 0.0271(9) 0.0303(10) 0.0299(9) 0.0061(7) 0.0109(7) 0.0004(8)
O35 0.0247(7) 0.0435(9) 0.0341(8) 0.0098(6) 0.0095(6) -0.0044(6)
O36 0.0292(9) 0.0977(16) 0.0807(14) 0.0624(12) -0.0010(9) -0.0068(9)

loop_
_atom_type_symbol
_atom_type_description
_atom_type_scat_dispersion_real
_atom_type_scat_dispersion_imag
_atom_type_scat_source
C C 0.0033 0.0016 'International Tables Vol C Tables 4.2.6.8 and 6.1.1.4'
H H 0.0000 0.0000 'International Tables Vol C Tables 4.2.6.8 and 6.1.1.4'
N N 0.0061 0.0033 'International Tables Vol C Tables 4.2.6.8 and 6.1.1.4'
O O 0.0106 0.0060 'International Tables Vol C Tables 4.2.6.8 and 6.1.1.4'

loop_
_geom_angle_atom_site_label_1
_geom_angle_atom_site_label_2
_geom_angle_atom_site_label_3
_geom_angle
C16 N11 C12 116.42(17)
N11 C12 C13 124.27(17)
N11 C12 C17 117.57(16)
C13 C12 C17 118.11(16)
C14 C13 C12 118.15(18)
C14 C13 H13A 120.9
C12 C13 H13A 120.9
C15 C14 C13 118.41(19)
C15 C14 H14A 120.8
C13 C14 H14A 120.8
C14 C15 C16 119.53(18)
C14 C15 H15A 120.2
C16 C15 H15A 120.2
N11 C16 C15 123.19(19)
N11 C16 H16A 118.4
C15 C16 H16A 118.4
O17 C17 N17 124.28(17)
O17 C17 C12 121.68(16)
N17 C17 C12 113.99(16)
C17 N17 N27 118.11(16)
C17 N17 H17 116.9(15)
N27 N17 H17 124.4(15)
C22 N21 C26 117.77(16)
N21 C22 C23 122.73(17)
N21 C22 H22A 118.6
C23 C22 H22A 118.6
C24 C23 C22 118.43(17)
C24 C23 C27 120.41(17)
C22 C23 C27 121.04(17)
C25 C24 C23 119.35(18)
C25 C24 H24A 120.3
C23 C24 H24A 120.3
C24 C25 C26 118.07(18)
C24 C25 H25A 121.0
C26 C25 H25A 121.0
N21 C26 C25 123.64(18)
N21 C26 H26A 118.2
C25 C26 H26A 118.2
N27 C27 C23 120.41(17)
N27 C27 H27A 119.8
C23 C27 H27A 119.8
C27 N27 N17 115.04(16)
O32 C31 O31 123.03(17)
O32 C31 C32 125.08(17)
O31 C31 C32 111.88(16)
C31 O31 H31 107.6(14)
C31 C32 C33 115.11(16)
C31 C32 H32A 108.5
C33 C32 H32A 108.5
C31 C32 H32B 108.5
C33 C32 H32B 108.5
H32A C32 H32B 107.5
C32 C33 C34 113.76(15)
C32 C33 H33A 108.8
C34 C33 H33A 108.8
C32 C33 H33B 108.8
C34 C33 H33B 108.8
H33A C33 H33B 107.7
C35 C34 C33 112.54(15)
C35 C34 H34A 109.1
C33 C34 H34A 109.1
C35 C34 H34B 109.1
C33 C34 H34B 109.1
H34A C34 H34B 107.8
O36 C35 O35 122.20(18)
O36 C35 C34 125.08(17)
O35 C35 C34 112.70(16)
C35 O35 H35 109.4(17)

loop_
_geom_bond_atom_site_label_1
_geom_bond_atom_site_label_2
_geom_bond_distance
N11 C16 1.338(2)
N11 C12 1.340(2)
C12 C13 1.387(3)
C12 C17 1.489(3)
C13 C14 1.383(3)
C13 H13A 0.9500
C14 C15 1.377(3)
C14 H14A 0.9500
C15 C16 1.384(3)
C15 H15A 0.9500
C16 H16A 0.9500
C17 O17 1.227(2)
C17 N17 1.351(2)
N17 N27 1.375(2)
N17 H17 0.88(2)
N21 C22 1.335(2)
N21 C26 1.338(2)
C22 C23 1.389(3)
C22 H22A 0.9500
C23 C24 1.387(3)
C23 C27 1.460(2)
C24 C25 1.380(3)
C24 H24A 0.9500
C25 C26 1.381(3)
C25 H25A 0.9500
C26 H26A 0.9500
C27 N27 1.281(2)
C27 H27A 0.9500
C31 O32 1.211(2)
C31 O31 1.322(2)
C31 C32 1.499(3)
O31 H31 0.92(3)
C32 C33 1.518(3)
C32 H32A 0.9900
C32 H32B 0.9900
C33 C34 1.521(3)
C33 H33A 0.9900
C33 H33B 0.9900
C34 C35 1.492(2)
C34 H34A 0.9900
C34 H34B 0.9900
C35 O36 1.196(2)
C35 O35 1.321(2)
O35 H35 0.86(3)

loop_
_geom_hbond_atom_site_label_D
_geom_hbond_atom_site_label_H
_geom_hbond_atom_site_label_A
_geom_hbond_distance_DH
_geom_hbond_distance_HA
_geom_hbond_distance_DA
_geom_hbond_angle_DHA
_geom_hbond_site_symmetry_A
O31 H31 N21 0.92(3) 1.77(3) 2.684(2) 174(2) .
O35 H35 O17 0.86(3) 1.93(3) 2.763(2) 163(2) 2_646

loop_
_geom_torsion_atom_site_label_1
_geom_torsion_atom_site_label_2
_geom_torsion_atom_site_label_3
_geom_torsion_atom_site_label_4
_geom_torsion
C16 N11 C12 C13 1.0(3)
C16 N11 C12 C17 -176.37(16)
N11 C12 C13 C14 -2.0(3)
C17 C12 C13 C14 175.38(16)
C12 C13 C14 C15 1.4(3)
C13 C14 C15 C16 0.1(3)
C12 N11 C16 C15 0.6(3)
C14 C15 C16 N11 -1.1(3)
N11 C12 C17 O17 -179.51(16)
C13 C12 C17 O17 2.9(3)
N11 C12 C17 N17 2.9(2)
C13 C12 C17 N17 -174.68(16)
O17 C17 N17 N27 -1.5(3)
C12 C17 N17 N27 176.01(14)
C26 N21 C22 C23 -0.5(3)
N21 C22 C23 C24 0.4(3)
N21 C22 C23 C27 -175.72(17)
C22 C23 C24 C25 0.1(3)
C27 C23 C24 C25 176.22(16)
C23 C24 C25 C26 -0.5(3)
C22 N21 C26 C25 0.1(3)
C24 C25 C26 N21 0.4(3)
C24 C23 C27 N27 170.80(17)
C22 C23 C27 N27 -13.2(3)
C23 C27 N27 N17 176.92(14)
C17 N17 N27 C27 -173.04(16)
O32 C31 C32 C33 -8.9(3)
O31 C31 C32 C33 171.85(15)
C31 C32 C33 C34 70.1(2)
C32 C33 C34 C35 172.25(16)
C33 C34 C35 O36 19.7(3)
C33 C34 C35 O35 -162.22(17)
